data_7135673
loop_
_publ_author_name
'Bolla, Geetha'
'Medishetty, Raghavender'

_publ_section_title
;
 Solvent- and heat-induced polymorphic transformation with single-crystal
 integrity in Cu(II) paddle wheel metal complexes.
;
_journal_issue 24
_journal_name_full 'Chemical communications (Cambridge, England)'
_journal_page_first 6531
_journal_page_last 6535
_journal_paper_doi 10.1039/d6cc00385k
_journal_volume 62
_journal_year 2026
_chemical_formula_moiety 'C54 H36 Cu2 F4 N2 O8'
_chemical_formula_sum 'C54 H36 Cu2 F4 N2 O8'
_chemical_formula_weight 1043.93
_space_group_crystal_system triclinic
_space_group_IT_number 2
_space_group_name_Hall '-P 1'
_space_group_name_H-M_alt 'P -1'
_atom_sites_solution_hydrogens geom
_audit_creation_date 2025-12-08
_audit_creation_method
;
Olex2 1.5
(compiled 2025.07.13 svn.rb7424aed for OlexSys, GUI svn.r7314)
;
_audit_update_record
;
2025-12-08 deposited with the CCDC.	2026-02-03 downloaded from the CCDC.
;
_cell_angle_alpha 77.5620(10)
_cell_angle_beta 71.6560(10)
_cell_angle_gamma 64.9910(10)
_cell_formula_units_Z 1
_cell_length_a 9.7560(3)
_cell_length_b 9.7788(3)
_cell_length_c 14.3088(4)
_cell_measurement_reflns_used 9918
_cell_measurement_temperature 100(2)
_cell_measurement_theta_max 29.57
_cell_measurement_theta_min 2.38
_cell_volume 1168.84(6)
_computing_molecular_graphics 'Olex2 1.5 (Dolomanov et al., 2009)'
_computing_publication_material 'Olex2 1.5 (Dolomanov et al., 2009)'
_computing_structure_refinement 'SHELXL 2019/3 (Sheldrick, 2015)'
_diffrn_ambient_temperature 99.98
_diffrn_measured_fraction_theta_full 0.994
_diffrn_measured_fraction_theta_max 0.994
_diffrn_measurement_device_type 'Bruker D8 Venture'
_diffrn_measurement_method '\f and \w scans'
_diffrn_radiation_type MoK\a
_diffrn_radiation_wavelength 0.71073
_diffrn_reflns_av_R_equivalents 0.0239
_diffrn_reflns_av_unetI/netI 0.0287
_diffrn_reflns_Laue_measured_fraction_full 0.994
_diffrn_reflns_Laue_measured_fraction_max 0.994
_diffrn_reflns_limit_h_max 11
_diffrn_reflns_limit_h_min -13
_diffrn_reflns_limit_k_max 13
_diffrn_reflns_limit_k_min -13
_diffrn_reflns_limit_l_max 19
_diffrn_reflns_limit_l_min -19
_diffrn_reflns_number 18805
_diffrn_reflns_point_group_measured_fraction_full 0.994
_diffrn_reflns_point_group_measured_fraction_max 0.994
_diffrn_reflns_theta_full 25.242
_diffrn_reflns_theta_max 29.596
_diffrn_reflns_theta_min 3.014
_exptl_absorpt_coefficient_mu 0.985
_exptl_absorpt_correction_T_max 0.869
_exptl_absorpt_correction_T_min 0.678
_exptl_absorpt_correction_type multi-scan
_exptl_crystal_colour green
_exptl_crystal_colour_primary green
_exptl_crystal_density_diffrn 1.483
_exptl_crystal_description BLOCK
_exptl_crystal_F_000 532
_exptl_crystal_size_max 0.394
_exptl_crystal_size_mid 0.173
_exptl_crystal_size_min 0.142
_refine_diff_density_max 1.550
_refine_diff_density_min -1.056
_refine_diff_density_rms 0.099
_refine_ls_extinction_method none
_refine_ls_goodness_of_fit_ref 1.037
_refine_ls_hydrogen_treatment constr
_refine_ls_matrix_type full
_refine_ls_number_parameters 325
_refine_ls_number_reflns 6537
_refine_ls_number_restraints 0
_refine_ls_restrained_S_all 1.037
_refine_ls_R_factor_all 0.0507
_refine_ls_R_factor_gt 0.0458
_refine_ls_shift/su_max 0.001
_refine_ls_shift/su_mean 0.000
_refine_ls_structure_factor_coef Fsqd
_refine_ls_weighting_details 'w=1/[\s^2^(Fo^2^)+(0.0547P)^2^+2.2255P] where P=(Fo^2^+2Fc^2^)/3'
_refine_ls_weighting_scheme calc
_refine_ls_wR_factor_gt 0.1182
_refine_ls_wR_factor_ref 0.1230
_reflns_Friedel_coverage 0.000
_reflns_number_gt 5962
_reflns_number_total 6537
_reflns_threshold_expression 'I > 2\s(I)'
_cod_data_source_file d6cc00385k11.cif
_cod_data_source_block j092
_cod_depositor_comments
;
The following automatic conversions were performed:

data item '_exptl_absorpt_correction_type' value 'Multi-scan' was
changed to 'multi-scan' in accordance with the
/home/data/users/saulius/crontab/automatic-downloads/rss-feeds/RSC/lib/dictionaries/cif_core.dic
dictionary named 'cif_core.dic' version 2.4.2 last updated on
2011-04-26.

Automatic conversion script
Id: cif_fix_values 8170 2020-07-09 18:12:32Z antanas 
;
_cod_database_code 7135673
_shelx_shelxl_version_number 2019/3
_shelx_space_group_comment
;
The symmetry employed for this shelxl refinement is uniquely defined
by the following loop, which should always be used as a source of
symmetry information in preference to the above space-group names.
They are only intended as comments.
;
_shelx_estimated_absorpt_t_max 0.873
_shelx_estimated_absorpt_t_min 0.698
_olex2_refinement_description
;
1. Fixed Uiso
 At 1.2 times of:
  All C(H) groups
2. Others
 Fixed Sof: F00V(0.5) F1(0.5)
3.a Aromatic/amide H refined with riding coordinates:
 C008(H008), C00A(H00A), C00C(H00C), C00D(H00D), C00E(H00E), C00F(H00F),
 C00I(H00I), C00J(H00J), C00L(H00L), C00N(H00N), C00O(H00O), C00P(H00P),
 C00Q(H00Q), C00R(H00R), C00S(H00S), C00T(H00T), C00W(H00W), C00X(H00X)
;
_olex2_submission_special_instructions 'No special instructions were received'

loop_
_space_group_symop_operation_xyz
'x, y, z'
'-x, -y, -z'

loop_
_atom_site_label
_atom_site_type_symbol
_atom_site_fract_x
_atom_site_fract_y
_atom_site_fract_z
_atom_site_U_iso_or_equiv
_atom_site_adp_type
_atom_site_occupancy
_atom_site_site_symmetry_order
_atom_site_calc_flag
_atom_site_refinement_flags_posn
_atom_site_refinement_flags_adp
_atom_site_refinement_flags_occupancy
_atom_site_disorder_assembly
_atom_site_disorder_group
Cu01 Cu 0.58257(3) 0.03675(3) 0.54134(2) 0.01444(8) Uani 1 1 d . . . . .
O002 O 0.6205(2) 0.1655(2) 0.41706(13) 0.0246(3) Uani 1 1 d . . . . .
O003 O 0.48341(19) 0.10111(19) 0.34687(12) 0.0207(3) Uani 1 1 d . . . . .
O004 O 0.24096(18) 0.13757(18) 0.51976(12) 0.0212(3) Uani 1 1 d . . . . .
O005 O 0.38151(19) 0.20102(19) 0.58791(14) 0.0246(3) Uani 1 1 d . . . . .
N006 N 0.7117(2) 0.0842(2) 0.62007(14) 0.0199(4) Uani 1 1 d . . . . .
F007 F 1.3167(3) 0.2029(3) 1.08707(19) 0.0650(7) Uani 1 1 d . . . . .
C008 C 0.6709(3) 0.3708(3) 0.25495(17) 0.0216(4) Uani 1 1 d . . . . .
H008 H 0.696472 0.374187 0.312998 0.026 Uiso 1 1 calc R U . . .
C009 C 0.5998(2) 0.2733(2) 0.25533(16) 0.0174(4) Uani 1 1 d . . . . .
C00A C 0.5628(3) 0.2685(3) 0.16993(17) 0.0210(4) Uani 1 1 d . . . . .
H00A H 0.513429 0.202962 0.170127 0.025 Uiso 1 1 calc R U . . .
C00B C 0.5646(2) 0.1726(2) 0.34716(15) 0.0164(4) Uani 1 1 d . . . . .
C00C C 0.6685(3) 0.4572(3) 0.08436(19) 0.0270(5) Uani 1 1 d . . . . .
H00C H 0.691948 0.519782 0.026001 0.032 Uiso 1 1 calc R U . . .
C00D C -0.0308(2) 0.3805(2) 0.59469(16) 0.0190(4) Uani 1 1 d . . . . .
H00D H -0.039804 0.315344 0.558356 0.023 Uiso 1 1 calc R U . . .
C00E C 0.7044(3) 0.4631(3) 0.16966(19) 0.0264(5) Uani 1 1 d . . . . .
H00E H 0.751863 0.530232 0.169691 0.032 Uiso 1 1 calc R U . . .
C00F C -0.1614(3) 0.5041(3) 0.63315(17) 0.0223(4) Uani 1 1 d . . . . .
H00F H -0.259979 0.522691 0.623495 0.027 Uiso 1 1 calc R U . . .
C00G C 0.2558(2) 0.2207(2) 0.56909(15) 0.0163(4) Uani 1 1 d . . . . .
C00H C 0.1136(2) 0.3525(2) 0.60972(15) 0.0163(4) Uani 1 1 d . . . . .
C00I C 0.5981(3) 0.3595(3) 0.08453(18) 0.0252(5) Uani 1 1 d . . . . .
H00I H 0.574150 0.355014 0.026114 0.030 Uiso 1 1 calc R U . . .
C00J C -0.1491(3) 0.6005(3) 0.6854(2) 0.0279(5) Uani 1 1 d . . . . .
H00J H -0.238756 0.685069 0.711264 0.033 Uiso 1 1 calc R U . . .
C00K C 0.8543(3) 0.1276(3) 0.74780(18) 0.0277(5) Uani 1 1 d . . . . .
C00L C 0.1258(3) 0.4492(3) 0.66244(19) 0.0254(5) Uani 1 1 d . . . . .
H00L H 0.223954 0.430436 0.672821 0.030 Uiso 1 1 calc R U . . .
C00M C 1.1301(3) 0.1323(3) 0.88924(18) 0.0241(4) Uani 1 1 d . . . . .
C00N C 0.8596(3) -0.0044(3) 0.62093(19) 0.0244(4) Uani 1 1 d . . . . .
H00N H 0.915705 -0.082535 0.577719 0.029 Uiso 1 1 calc R U . . .
C00O C 1.0422(3) 0.1673(3) 0.9841(2) 0.0305(5) Uani 1 1 d . . . . .
H00O H 0.936777 0.175193 1.004222 0.037 Uiso 1 1 calc R U . . .
C00P C 0.9350(3) 0.0139(3) 0.6834(2) 0.0296(5) Uani 1 1 d . . . . .
H00P H 1.040586 -0.050873 0.681961 0.036 Uiso 1 1 calc R U . . .
C00Q C 0.7023(3) 0.2203(3) 0.74476(19) 0.0303(5) Uani 1 1 d . . . . .
H00Q H 0.643594 0.300500 0.786298 0.036 Uiso 1 1 calc R U . . .
C00R C 0.6367(3) 0.1955(3) 0.68106(18) 0.0268(5) Uani 1 1 d . . . . .
H00R H 0.532174 0.260828 0.680008 0.032 Uiso 1 1 calc R U . . .
C00S C 0.9202(3) 0.1540(3) 0.81858(19) 0.0282(5) Uani 1 1 d . . . . .
H00S H 0.848102 0.212397 0.871359 0.034 Uiso 1 1 calc R U . . .
C00T C -0.0050(3) 0.5728(3) 0.6998(2) 0.0321(6) Uani 1 1 d . . . . .
H00T H 0.003909 0.638868 0.735465 0.039 Uiso 1 1 calc R U . . .
C00U C 1.1057(4) 0.1908(3) 1.0498(2) 0.0422(7) Uani 1 1 d . . . . .
F00V F 1.4865(3) 0.1357(4) 0.9165(2) 0.0270(6) Uani 0.5 1 d . . P . .
C00W C 1.0706(3) 0.1040(3) 0.81554(19) 0.0278(5) Uani 1 1 d . . . . .
H00W H 1.144349 0.046451 0.762800 0.033 Uiso 1 1 calc R U . . .
C00X C 1.2861(3) 0.1181(3) 0.8612(2) 0.0310(5) Uani 1 1 d . . . . .
H00X H 1.349179 0.092774 0.796732 0.037 Uiso 1 1 calc R U . . .
C00Y C 1.2558(5) 0.1790(3) 1.0219(3) 0.0464(9) Uani 1 1 d . . . . .
C00Z C 1.3475(4) 0.1417(3) 0.9291(3) 0.0442(8) Uani 1 1 d . . . . .
F1 F 1.0513(7) 0.2188(6) 1.1326(3) 0.0755(16) Uani 0.5 1 d . . P . .

loop_
_atom_site_aniso_label
_atom_site_aniso_U_11
_atom_site_aniso_U_22
_atom_site_aniso_U_33
_atom_site_aniso_U_23
_atom_site_aniso_U_13
_atom_site_aniso_U_12
Cu01 0.01215(12) 0.01505(13) 0.01743(13) -0.00372(9) -0.00677(9) -0.00325(9)
O002 0.0316(9) 0.0283(8) 0.0237(8) 0.0059(6) -0.0157(7) -0.0185(7)
O003 0.0220(7) 0.0247(8) 0.0200(7) -0.0006(6) -0.0083(6) -0.0120(6)
O004 0.0150(7) 0.0222(8) 0.0267(8) -0.0113(6) -0.0057(6) -0.0030(6)
O005 0.0157(7) 0.0215(8) 0.0371(9) -0.0135(7) -0.0125(7) 0.0015(6)
N006 0.0193(8) 0.0253(9) 0.0190(8) -0.0013(7) -0.0077(7) -0.0106(7)
F007 0.1010(19) 0.0560(13) 0.0800(16) 0.0077(11) -0.0725(15) -0.0409(13)
C008 0.0221(10) 0.0212(10) 0.0237(10) -0.0017(8) -0.0094(8) -0.0082(8)
C009 0.0137(8) 0.0169(9) 0.0202(9) -0.0018(7) -0.0063(7) -0.0029(7)
C00A 0.0202(10) 0.0216(10) 0.0230(10) -0.0019(8) -0.0094(8) -0.0070(8)
C00B 0.0128(8) 0.0150(9) 0.0199(9) -0.0039(7) -0.0056(7) -0.0018(7)
C00C 0.0274(11) 0.0254(11) 0.0266(11) 0.0063(9) -0.0100(9) -0.0106(9)
C00D 0.0168(9) 0.0185(9) 0.0195(9) -0.0006(7) -0.0050(7) -0.0049(7)
C00E 0.0271(11) 0.0244(11) 0.0315(12) 0.0016(9) -0.0111(9) -0.0129(9)
C00F 0.0148(9) 0.0224(10) 0.0246(10) -0.0008(8) -0.0051(8) -0.0029(8)
C00G 0.0155(9) 0.0152(9) 0.0170(9) -0.0001(7) -0.0065(7) -0.0036(7)
C00H 0.0158(9) 0.0141(9) 0.0160(9) -0.0014(7) -0.0046(7) -0.0024(7)
C00I 0.0272(11) 0.0274(11) 0.0222(10) 0.0001(9) -0.0120(9) -0.0088(9)
C00J 0.0191(10) 0.0228(11) 0.0335(12) -0.0086(9) -0.0064(9) 0.0021(8)
C00K 0.0354(13) 0.0345(13) 0.0240(11) 0.0022(9) -0.0131(10) -0.0219(11)
C00L 0.0185(10) 0.0231(11) 0.0340(12) -0.0100(9) -0.0108(9) -0.0011(8)
C00M 0.0329(12) 0.0237(11) 0.0248(11) 0.0025(8) -0.0172(9) -0.0145(9)
C00N 0.0216(10) 0.0251(11) 0.0299(11) 0.0001(9) -0.0120(9) -0.0096(9)
C00O 0.0304(12) 0.0332(13) 0.0287(12) -0.0022(10) -0.0111(10) -0.0106(10)
C00P 0.0237(11) 0.0306(12) 0.0393(14) 0.0046(10) -0.0178(10) -0.0117(10)
C00Q 0.0348(13) 0.0388(14) 0.0274(12) -0.0086(10) -0.0081(10) -0.0207(11)
C00R 0.0260(11) 0.0359(13) 0.0265(11) -0.0093(10) -0.0062(9) -0.0167(10)
C00S 0.0295(12) 0.0331(13) 0.0264(11) -0.0077(10) -0.0094(9) -0.0121(10)
C00T 0.0257(12) 0.0257(12) 0.0447(15) -0.0183(11) -0.0126(11) 0.0001(9)
C00U 0.070(2) 0.0330(14) 0.0335(14) -0.0036(11) -0.0300(15) -0.0164(14)
F00V 0.0175(12) 0.0445(17) 0.0272(14) -0.0022(12) -0.0088(10) -0.0179(12)
C00W 0.0347(13) 0.0297(12) 0.0262(11) -0.0020(9) -0.0139(10) -0.0149(10)
C00X 0.0311(13) 0.0254(12) 0.0372(14) 0.0002(10) -0.0106(10) -0.0116(10)
C00Y 0.079(2) 0.0306(14) 0.058(2) 0.0094(13) -0.0563(19) -0.0270(15)
C00Z 0.0389(15) 0.0295(13) 0.079(2) 0.0137(14) -0.0387(16) -0.0187(12)
F1 0.108(4) 0.062(3) 0.030(2) -0.0160(19) -0.001(2) -0.014(3)

loop_
_atom_type_symbol
_atom_type_description
_atom_type_scat_dispersion_real
_atom_type_scat_dispersion_imag
_atom_type_scat_source
C C 0.0033 0.0016 'International Tables Vol C Tables 4.2.6.8 and 6.1.1.4'
H H 0.0000 0.0000 'International Tables Vol C Tables 4.2.6.8 and 6.1.1.4'
Cu Cu 0.3201 1.2651 'International Tables Vol C Tables 4.2.6.8 and 6.1.1.4'
F F 0.0171 0.0103 'International Tables Vol C Tables 4.2.6.8 and 6.1.1.4'
N N 0.0061 0.0033 'International Tables Vol C Tables 4.2.6.8 and 6.1.1.4'
O O 0.0106 0.0060 'International Tables Vol C Tables 4.2.6.8 and 6.1.1.4'

loop_
_geom_angle_atom_site_label_1
_geom_angle_atom_site_label_2
_geom_angle_atom_site_label_3
_geom_angle
_geom_angle_site_symmetry_1
_geom_angle_site_symmetry_3
_geom_angle_publ_flag
O002 Cu01 Cu01 86.18(5) . 2_656 ?
O002 Cu01 O003 167.97(6) . 2_656 ?
O002 Cu01 N006 98.81(7) . . ?
O003 Cu01 Cu01 81.81(5) 2_656 2_656 ?
O003 Cu01 N006 93.20(7) 2_656 . ?
O004 Cu01 Cu01 84.54(5) 2_656 2_656 ?
O004 Cu01 O002 89.33(8) 2_656 . ?
O004 Cu01 O003 90.23(7) 2_656 2_656 ?
O004 Cu01 N006 95.60(7) 2_656 . ?
O005 Cu01 Cu01 83.40(5) . 2_656 ?
O005 Cu01 O002 89.12(8) . . ?
O005 Cu01 O003 88.81(7) . 2_656 ?
O005 Cu01 O004 167.91(7) . 2_656 ?
O005 Cu01 N006 96.48(7) . . ?
N006 Cu01 Cu01 175.01(5) . 2_656 ?
C00B O002 Cu01 120.85(15) . . ?
C00B O003 Cu01 125.39(14) . 2_656 ?
C00G O004 Cu01 122.67(14) . 2_656 ?
C00G O005 Cu01 124.00(14) . . ?
C00N N006 Cu01 122.64(16) . . ?
C00N N006 C00R 117.2(2) . . ?
C00R N006 Cu01 119.59(15) . . ?
C009 C008 H008 120.0 . . ?
C00E C008 H008 120.0 . . ?
C00E C008 C009 120.1(2) . . ?
C008 C009 C00B 120.14(19) . . ?
C00A C009 C008 119.8(2) . . ?
C00A C009 C00B 120.11(19) . . ?
C009 C00A H00A 120.0 . . ?
C00I C00A C009 120.1(2) . . ?
C00I C00A H00A 120.0 . . ?
O002 C00B O003 125.7(2) . . ?
O002 C00B C009 117.18(19) . . ?
O003 C00B C009 117.07(18) . . ?
C00E C00C H00C 120.0 . . ?
C00E C00C C00I 120.0(2) . . ?
C00I C00C H00C 120.0 . . ?
C00F C00D H00D 120.2 . . ?
C00F C00D C00H 119.6(2) . . ?
C00H C00D H00D 120.2 . . ?
C008 C00E H00E 120.0 . . ?
C00C C00E C008 120.0(2) . . ?
C00C C00E H00E 120.0 . . ?
C00D C00F H00F 119.7 . . ?
C00J C00F C00D 120.6(2) . . ?
C00J C00F H00F 119.7 . . ?
O004 C00G O005 125.36(19) . . ?
O004 C00G C00H 117.68(18) . . ?
O005 C00G C00H 116.96(18) . . ?
C00D C00H C00G 120.79(19) . . ?
C00L C00H C00D 119.74(19) . . ?
C00L C00H C00G 119.47(19) . . ?
C00A C00I C00C 120.1(2) . . ?
C00A C00I H00I 119.9 . . ?
C00C C00I H00I 119.9 . . ?
C00F C00J H00J 120.2 . . ?
C00F C00J C00T 119.6(2) . . ?
C00T C00J H00J 120.2 . . ?
C00P C00K C00S 124.3(2) . . ?
C00Q C00K C00P 117.4(2) . . ?
C00Q C00K C00S 118.3(2) . . ?
C00H C00L H00L 119.9 . . ?
C00T C00L C00H 120.1(2) . . ?
C00T C00L H00L 119.9 . . ?
C00O C00M C00W 123.8(2) . . ?
C00O C00M C00X 119.0(2) . . ?
C00X C00M C00W 117.2(2) . . ?
N006 C00N H00N 118.9 . . ?
N006 C00N C00P 122.3(2) . . ?
C00P C00N H00N 118.9 . . ?
C00M C00O H00O 119.6 . . ?
C00U C00O C00M 120.8(3) . . ?
C00U C00O H00O 119.6 . . ?
C00K C00P C00N 119.7(2) . . ?
C00K C00P H00P 120.1 . . ?
C00N C00P H00P 120.1 . . ?
C00K C00Q H00Q 120.3 . . ?
C00R C00Q C00K 119.4(2) . . ?
C00R C00Q H00Q 120.3 . . ?
N006 C00R C00Q 124.0(2) . . ?
N006 C00R H00R 118.0 . . ?
C00Q C00R H00R 118.0 . . ?
C00K C00S H00S 117.0 . . ?
C00W C00S C00K 126.1(2) . . ?
C00W C00S H00S 117.0 . . ?
C00J C00T H00T 119.9 . . ?
C00L C00T C00J 120.3(2) . . ?
C00L C00T H00T 119.9 . . ?
C00Y C00U C00O 120.0(3) . . ?
F1 C00U C00O 130.7(5) . . ?
F1 C00U C00Y 109.3(4) . . ?
C00M C00W H00W 118.1 . . ?
C00S C00W C00M 123.8(2) . . ?
C00S C00W H00W 118.1 . . ?
C00M C00X H00X 120.5 . . ?
C00Z C00X C00M 119.0(3) . . ?
C00Z C00X H00X 120.5 . . ?
F007 C00Y C00Z 119.7(3) . . ?
C00U C00Y F007 119.4(4) . . ?
C00U C00Y C00Z 121.0(3) . . ?
F00V C00Z C00X 127.9(4) . . ?
F00V C00Z C00Y 111.8(3) . . ?
C00Y C00Z C00X 120.3(3) . . ?

loop_
_geom_bond_atom_site_label_1
_geom_bond_atom_site_label_2
_geom_bond_distance
_geom_bond_site_symmetry_2
_geom_bond_publ_flag
Cu01 Cu01 2.6564(5) 2_656 ?
Cu01 O002 1.9750(17) . ?
Cu01 O003 1.9868(16) 2_656 ?
Cu01 O004 1.9615(15) 2_656 ?
Cu01 O005 1.9611(16) . ?
Cu01 N006 2.1644(18) . ?
O002 C00B 1.259(3) . ?
O003 C00B 1.260(3) . ?
O004 C00G 1.262(3) . ?
O005 C00G 1.264(2) . ?
N006 C00N 1.335(3) . ?
N006 C00R 1.347(3) . ?
F007 C00Y 1.356(3) . ?
C008 H008 0.9500 . ?
C008 C009 1.395(3) . ?
C008 C00E 1.391(3) . ?
C009 C00A 1.393(3) . ?
C009 C00B 1.503(3) . ?
C00A H00A 0.9500 . ?
C00A C00I 1.389(3) . ?
C00C H00C 0.9500 . ?
C00C C00E 1.390(4) . ?
C00C C00I 1.392(3) . ?
C00D H00D 0.9500 . ?
C00D C00F 1.389(3) . ?
C00D C00H 1.394(3) . ?
C00E H00E 0.9500 . ?
C00F H00F 0.9500 . ?
C00F C00J 1.384(4) . ?
C00G C00H 1.492(3) . ?
C00H C00L 1.391(3) . ?
C00I H00I 0.9500 . ?
C00J H00J 0.9500 . ?
C00J C00T 1.389(4) . ?
C00K C00P 1.396(4) . ?
C00K C00Q 1.382(4) . ?
C00K C00S 1.472(3) . ?
C00L H00L 0.9500 . ?
C00L C00T 1.386(3) . ?
C00M C00O 1.384(4) . ?
C00M C00W 1.474(3) . ?
C00M C00X 1.400(4) . ?
C00N H00N 0.9500 . ?
C00N C00P 1.403(3) . ?
C00O H00O 0.9500 . ?
C00O C00U 1.378(4) . ?
C00P H00P 0.9500 . ?
C00Q H00Q 0.9500 . ?
C00Q C00R 1.376(3) . ?
C00R H00R 0.9500 . ?
C00S H00S 0.9500 . ?
C00S C00W 1.325(4) . ?
C00T H00T 0.9500 . ?
C00U C00Y 1.352(5) . ?
C00U F1 1.175(5) . ?
F00V C00Z 1.287(4) . ?
C00W H00W 0.9500 . ?
C00X H00X 0.9500 . ?
C00X C00Z 1.392(4) . ?
C00Y C00Z 1.372(6) . ?

loop_
_geom_torsion_atom_site_label_1
_geom_torsion_atom_site_label_2
_geom_torsion_atom_site_label_3
_geom_torsion_atom_site_label_4
_geom_torsion
_geom_torsion_site_symmetry_1
_geom_torsion_site_symmetry_2
_geom_torsion_site_symmetry_3
_geom_torsion_site_symmetry_4
_geom_torsion_publ_flag
Cu01 O002 C00B O003 -0.9(3) . . . . ?
Cu01 O002 C00B C009 -179.88(13) . . . . ?
Cu01 O003 C00B O002 2.0(3) 2_656 . . . ?
Cu01 O003 C00B C009 -179.06(13) 2_656 . . . ?
Cu01 O004 C00G O005 -2.3(3) 2_656 . . . ?
Cu01 O004 C00G C00H 178.42(14) 2_656 . . . ?
Cu01 O005 C00G O004 1.2(3) . . . . ?
Cu01 O005 C00G C00H -179.47(14) . . . . ?
Cu01 N006 C00N C00P -170.35(19) . . . . ?
Cu01 N006 C00R C00Q 170.3(2) . . . . ?
O004 C00G C00H C00D 1.0(3) . . . . ?
O004 C00G C00H C00L -178.4(2) . . . . ?
O005 C00G C00H C00D -178.4(2) . . . . ?
O005 C00G C00H C00L 2.2(3) . . . . ?
N006 C00N C00P C00K 0.3(4) . . . . ?
F007 C00Y C00Z F00V -0.5(4) . . . . ?
F007 C00Y C00Z C00X -179.5(3) . . . . ?
C008 C009 C00A C00I 0.6(3) . . . . ?
C008 C009 C00B O002 -9.4(3) . . . . ?
C008 C009 C00B O003 171.51(19) . . . . ?
C009 C008 C00E C00C -0.6(4) . . . . ?
C009 C00A C00I C00C -0.9(4) . . . . ?
C00A C009 C00B O002 170.0(2) . . . . ?
C00A C009 C00B O003 -9.1(3) . . . . ?
C00B C009 C00A C00I -178.8(2) . . . . ?
C00D C00F C00J C00T -0.3(4) . . . . ?
C00D C00H C00L C00T 0.0(4) . . . . ?
C00E C008 C009 C00A 0.1(3) . . . . ?
C00E C008 C009 C00B 179.5(2) . . . . ?
C00E C00C C00I C00A 0.4(4) . . . . ?
C00F C00D C00H C00G -179.9(2) . . . . ?
C00F C00D C00H C00L -0.5(3) . . . . ?
C00F C00J C00T C00L -0.2(4) . . . . ?
C00G C00H C00L C00T 179.4(2) . . . . ?
C00H C00D C00F C00J 0.6(3) . . . . ?
C00H C00L C00T C00J 0.4(4) . . . . ?
C00I C00C C00E C008 0.4(4) . . . . ?
C00K C00Q C00R N006 0.2(4) . . . . ?
C00K C00S C00W C00M -179.2(2) . . . . ?
C00M C00O C00U C00Y -0.3(4) . . . . ?
C00M C00O C00U F1 -178.7(4) . . . . ?
C00M C00X C00Z F00V -179.0(3) . . . . ?
C00M C00X C00Z C00Y -0.3(4) . . . . ?
C00N N006 C00R C00Q -1.4(4) . . . . ?
C00O C00M C00W C00S 22.4(4) . . . . ?
C00O C00M C00X C00Z -0.9(4) . . . . ?
C00O C00U C00Y F007 179.8(3) . . . . ?
C00O C00U C00Y C00Z -0.9(5) . . . . ?
C00P C00K C00Q C00R 1.2(4) . . . . ?
C00P C00K C00S C00W 18.2(4) . . . . ?
C00Q C00K C00P C00N -1.5(4) . . . . ?
C00Q C00K C00S C00W -162.2(3) . . . . ?
C00R N006 C00N C00P 1.2(4) . . . . ?
C00S C00K C00P C00N 178.1(2) . . . . ?
C00S C00K C00Q C00R -178.3(2) . . . . ?
C00U C00Y C00Z F00V -179.9(3) . . . . ?
C00U C00Y C00Z C00X 1.2(5) . . . . ?
C00W C00M C00O C00U 179.3(3) . . . . ?
C00W C00M C00X C00Z -179.1(2) . . . . ?
C00X C00M C00O C00U 1.2(4) . . . . ?
C00X C00M C00W C00S -159.5(3) . . . . ?
F1 C00U C00Y F007 -1.6(5) . . . . ?
F1 C00U C00Y C00Z 177.8(4) . . . . ?
